data_4313422
loop_
_publ_author_name
'Christophe Bucher'
'Jean-Claude Moutet'
'Jacques P\'ecaut'
'Guy Royal'
'Eric Saint-Aman'
'Fabrice Thomas'
'St\'ephane Torelli'
'Mihaela Ungureanu'

_publ_section_title
;
 Thermically and Electrochemically Induced Isomerization of a
 (Bis(ferrocene)-cyclam)copper(II) Complex
;
_journal_name_full 'Inorganic Chemistry'
_journal_page_first 2242
_journal_page_last 2252
_journal_paper_doi 10.1021/ic020632h
_journal_volume 42
_journal_year 2003
_chemical_formula_sum 'C32 H44 Cl2 Fe2 N4 Ni O8'
_chemical_formula_weight 854.02
_chemical_name_common TypeIII-Fc4NNiII
_chemical_name_systematic
;
   ?
;
_space_group_IT_number 14
_symmetry_cell_setting monoclinic
_symmetry_space_group_name_Hall '-P 2ybc'
_symmetry_space_group_name_H-M 'P 1 21/c 1'
_atom_sites_solution_hydrogens geom
_atom_sites_solution_primary direct
_atom_sites_solution_secondary difmap
_audit_creation_method SHELXL-97
_cell_angle_alpha 90.00
_cell_angle_beta 90.07(8)
_cell_angle_gamma 90.00
_cell_formula_units_Z 2
_cell_length_a 11.166(8)
_cell_length_b 8.855(2)
_cell_length_c 17.434(15)
_cell_measurement_temperature 223(2)
_cell_volume 1724(2)
_computing_cell_refinement 'Bruker SMART'
_computing_data_collection 'Bruker SMART'
_computing_data_reduction 'Bruker SHELXTL'
_computing_molecular_graphics 'Bruker SHELXTL'
_computing_publication_material 'Bruker SHELXTL'
_computing_structure_refinement 'SHELXL-97 (Sheldrick, 1997)'
_computing_structure_solution 'SHELXS-97 (Sheldrick, 1990)'
_diffrn_ambient_temperature 223(2)
_diffrn_measured_fraction_theta_full 0.717
_diffrn_measured_fraction_theta_max 0.717
_diffrn_measurement_device_type 'CCD area detector'
_diffrn_measurement_method 'phi and omega scans'
_diffrn_radiation_monochromator graphite
_diffrn_radiation_source 'fine-focus sealed tube'
_diffrn_radiation_type MoK\a
_diffrn_radiation_wavelength 0.71073
_diffrn_reflns_av_R_equivalents 0.0196
_diffrn_reflns_av_sigmaI/netI 0.0378
_diffrn_reflns_limit_h_max 5
_diffrn_reflns_limit_h_min -15
_diffrn_reflns_limit_k_max 11
_diffrn_reflns_limit_k_min -3
_diffrn_reflns_limit_l_max 21
_diffrn_reflns_limit_l_min -19
_diffrn_reflns_number 4812
_diffrn_reflns_theta_full 29.49
_diffrn_reflns_theta_max 29.49
_diffrn_reflns_theta_min 1.82
_exptl_absorpt_coefficient_mu 1.583
_exptl_absorpt_correction_type none
_exptl_crystal_density_diffrn 1.646
_exptl_crystal_density_method 'not measured'
_exptl_crystal_F_000 884
_exptl_crystal_size_max 0.1
_exptl_crystal_size_mid 0.1
_exptl_crystal_size_min 0.1
_refine_diff_density_max 0.725
_refine_diff_density_min -0.584
_refine_diff_density_rms 0.078
_refine_ls_extinction_method none
_refine_ls_goodness_of_fit_ref 0.997
_refine_ls_hydrogen_treatment mixed
_refine_ls_matrix_type full
_refine_ls_number_parameters 311
_refine_ls_number_reflns 3439
_refine_ls_number_restraints 0
_refine_ls_restrained_S_all 0.997
_refine_ls_R_factor_all 0.0535
_refine_ls_R_factor_gt 0.0386
_refine_ls_shift/su_max 0.034
_refine_ls_shift/su_mean 0.002
_refine_ls_structure_factor_coef Fsqd
_refine_ls_weighting_details 'calc w=1/[\s^2^(Fo^2^)+(0.0670P)^2^+0.0000P] where P=(Fo^2^+2Fc^2^)/3'
_refine_ls_weighting_scheme calc
_refine_ls_wR_factor_gt 0.0980
_refine_ls_wR_factor_ref 0.1028
_reflns_number_gt 2626
_reflns_number_total 3439
_reflns_threshold_expression >2sigma(I)
_cod_data_source_file ic020632h_3.cif
_cod_data_source_block struc
_cod_depositor_comments
;
The following automatic conversions were performed:

'_symmetry_cell_setting' value 'Monoclinic' changed to 'monoclinic'
according to the built-in table from CIF Core dictionary named
'cif_core.dic' version 2.4.1 from 2010-06-29.

Automatic conversion script
Id: cif_fix_values 1646 2011-03-28 12:23:43Z adriana 
;
_cod_database_code 4313422

loop_
_symmetry_equiv_pos_as_xyz
'x, y, z'
'-x, y+1/2, -z+1/2'
'-x, -y, -z'
'x, -y-1/2, z-1/2'

loop_
_atom_site_label
_atom_site_type_symbol
_atom_site_fract_x
_atom_site_fract_y
_atom_site_fract_z
_atom_site_U_iso_or_equiv
_atom_site_adp_type
_atom_site_occupancy
_atom_site_symmetry_multiplicity
_atom_site_calc_flag
_atom_site_refinement_flags
_atom_site_disorder_assembly
_atom_site_disorder_group
Ni Ni 0.5000 1.0000 0.5000 0.01915(15) Uani 1 2 d S . .
N1 N 0.32846(19) 0.9505(2) 0.49881(14) 0.0206(5) Uani 1 1 d . . .
N2 N 0.4772(2) 1.1739(3) 0.43230(17) 0.0266(6) Uani 1 1 d . . .
H2N H 0.464(3) 1.132(4) 0.383(2) 0.047(11) Uiso 1 1 d . . .
C1 C 0.3052(2) 0.8658(3) 0.42525(17) 0.0210(6) Uani 1 1 d . . .
H1A H 0.370(3) 0.792(3) 0.414(2) 0.028(8) Uiso 1 1 d . . .
H1B H 0.317(2) 0.932(3) 0.3833(17) 0.014(7) Uiso 1 1 d . . .
C2 C 0.2443(3) 1.0813(3) 0.5073(2) 0.0289(7) Uani 1 1 d . . .
H2A H 0.261(3) 1.121(3) 0.558(2) 0.024(8) Uiso 1 1 d . . .
H2B H 0.164(3) 1.042(3) 0.5082(19) 0.026(8) Uiso 1 1 d . . .
C3 C 0.2565(3) 1.2012(4) 0.4461(3) 0.0361(8) Uani 1 1 d . . .
H3A H 0.197(3) 1.282(4) 0.457(2) 0.032(9) Uiso 1 1 d . . .
H3B H 0.240(3) 1.167(4) 0.395(2) 0.037(10) Uiso 1 1 d . . .
C4 C 0.3760(3) 1.2799(3) 0.4471(3) 0.0349(8) Uani 1 1 d . . .
H4A H 0.383(3) 1.371(4) 0.406(2) 0.033(8) Uiso 1 1 d . . .
H4B H 0.392(3) 1.323(4) 0.494(2) 0.034(10) Uiso 1 1 d . . .
C5 C 0.5917(3) 1.2608(4) 0.4292(2) 0.0321(7) Uani 1 1 d . . .
H5A H 0.594(2) 1.339(3) 0.4696(17) 0.008(6) Uiso 1 1 d . . .
H5B H 0.596(3) 1.324(4) 0.386(3) 0.050(11) Uiso 1 1 d . . .
C6 C 0.6909(3) 1.1494(4) 0.43312(19) 0.0288(7) Uani 1 1 d . . .
H6A H 0.772(3) 1.197(3) 0.4380(18) 0.013(7) Uiso 1 1 d . . .
H6B H 0.687(3) 1.092(4) 0.392(2) 0.028(9) Uiso 1 1 d . . .
Fe Fe 0.12789(3) 0.68945(4) 0.32352(3) 0.02337(14) Uani 1 1 d . . .
C11 C 0.1864(2) 0.7856(3) 0.42179(17) 0.0214(6) Uani 1 1 d . . .
C12 C 0.1693(3) 0.6272(3) 0.43310(19) 0.0279(7) Uani 1 1 d . . .
H12 H 0.234(3) 0.563(4) 0.443(2) 0.039(9) Uiso 1 1 d . . .
C13 C 0.0472(3) 0.5928(4) 0.4168(2) 0.0351(8) Uani 1 1 d . . .
H13 H 0.012(3) 0.504(4) 0.420(2) 0.049(11) Uiso 1 1 d . . .
C14 C -0.0126(3) 0.7280(4) 0.3967(2) 0.0330(8) Uani 1 1 d . . .
H14 H -0.098(3) 0.732(3) 0.3779(19) 0.023(7) Uiso 1 1 d . . .
C15 C 0.0728(3) 0.8487(3) 0.39974(19) 0.0271(7) Uani 1 1 d . . .
H15 H 0.062(2) 0.953(3) 0.3877(16) 0.014(7) Uiso 1 1 d . . .
C16 C 0.2567(3) 0.7364(5) 0.2449(2) 0.0393(9) Uani 1 1 d . . .
H16 H 0.314(4) 0.784(4) 0.256(3) 0.054(13) Uiso 1 1 d . . .
C17 C 0.2450(3) 0.5790(4) 0.2534(2) 0.0392(9) Uani 1 1 d . . .
H17 H 0.296(3) 0.522(4) 0.271(2) 0.033(10) Uiso 1 1 d . . .
C18 C 0.1259(3) 0.5400(4) 0.2342(2) 0.0391(9) Uani 1 1 d . . .
H18 H 0.094(3) 0.447(4) 0.238(2) 0.040(10) Uiso 1 1 d . . .
C19 C 0.0643(3) 0.6735(4) 0.2142(2) 0.0400(8) Uani 1 1 d . . .
H19 H -0.016(4) 0.679(4) 0.205(2) 0.046(11) Uiso 1 1 d . . .
C20 C 0.1459(3) 0.7964(4) 0.2201(2) 0.0383(8) Uani 1 1 d . . .
H20 H 0.135(3) 0.900(4) 0.2130(19) 0.032(9) Uiso 1 1 d . . .
Cl Cl 0.40168(8) 1.31714(10) 0.68689(6) 0.0429(2) Uani 1 1 d . . .
O3 O 0.4280(3) 1.1663(3) 0.6613(2) 0.0698(10) Uani 1 1 d . . .
O1 O 0.2896(3) 1.3603(5) 0.6588(3) 0.1119(17) Uani 1 1 d . . .
O2 O 0.4910(3) 1.4120(3) 0.6524(2) 0.0855(11) Uani 1 1 d . . .
O4 O 0.4124(5) 1.3282(6) 0.7655(3) 0.1272(18) Uani 1 1 d . . .

loop_
_atom_site_aniso_label
_atom_site_aniso_U_11
_atom_site_aniso_U_22
_atom_site_aniso_U_33
_atom_site_aniso_U_23
_atom_site_aniso_U_13
_atom_site_aniso_U_12
Ni 0.0203(2) 0.0225(2) 0.0147(3) 0.00078(18) -0.0007(2) 0.00011(18)
N1 0.0209(11) 0.0279(11) 0.0131(14) -0.0019(9) -0.0004(10) -0.0002(9)
N2 0.0298(13) 0.0271(12) 0.0229(17) 0.0030(10) -0.0016(11) -0.0001(9)
C1 0.0215(13) 0.0240(13) 0.0173(18) -0.0029(11) 0.0021(12) 0.0014(11)
C2 0.0223(14) 0.0354(16) 0.029(2) -0.0117(13) 0.0041(13) 0.0020(12)
C3 0.0293(16) 0.0335(17) 0.046(3) -0.0013(15) -0.0004(16) 0.0074(13)
C4 0.0335(17) 0.0259(16) 0.045(3) 0.0027(14) -0.0002(16) 0.0053(12)
C5 0.0374(17) 0.0324(17) 0.026(2) 0.0086(14) -0.0015(15) -0.0041(13)
C6 0.0305(16) 0.0420(18) 0.014(2) 0.0024(12) 0.0028(14) -0.0048(13)
Fe 0.0207(2) 0.0313(2) 0.0181(3) -0.00576(16) 0.00102(17) -0.00206(15)
C11 0.0207(13) 0.0285(14) 0.0151(18) -0.0028(10) 0.0009(12) 0.0008(10)
C12 0.0304(15) 0.0309(15) 0.0224(19) 0.0012(12) -0.0012(13) -0.0008(12)
C13 0.0368(17) 0.0387(18) 0.030(2) -0.0028(14) 0.0053(14) -0.0147(14)
C14 0.0195(14) 0.056(2) 0.023(2) -0.0128(14) 0.0034(13) -0.0027(13)
C15 0.0234(14) 0.0327(16) 0.025(2) -0.0057(12) 0.0009(13) 0.0063(11)
C16 0.0313(17) 0.066(2) 0.021(2) -0.0128(15) 0.0100(15) -0.0137(16)
C17 0.0357(18) 0.057(2) 0.024(2) -0.0146(15) 0.0031(16) 0.0116(16)
C18 0.046(2) 0.043(2) 0.028(2) -0.0162(15) 0.0038(16) -0.0062(16)
C19 0.0377(19) 0.059(2) 0.024(2) -0.0114(15) -0.0053(16) -0.0015(16)
C20 0.050(2) 0.048(2) 0.017(2) -0.0021(13) 0.0007(16) -0.0017(16)
Cl 0.0381(4) 0.0469(5) 0.0436(7) -0.0035(4) -0.0111(4) -0.0073(3)
O3 0.070(2) 0.0494(17) 0.090(3) -0.0021(15) 0.0168(18) -0.0071(14)
O1 0.0456(18) 0.133(3) 0.157(5) -0.072(3) -0.034(2) 0.0270(19)
O2 0.073(2) 0.0591(19) 0.125(3) 0.029(2) 0.002(2) -0.0143(16)
O4 0.147(4) 0.199(5) 0.035(3) -0.026(3) -0.003(3) -0.013(3)

loop_
_atom_type_symbol
_atom_type_description
_atom_type_scat_dispersion_real
_atom_type_scat_dispersion_imag
_atom_type_scat_source
C C 0.0033 0.0016 'International Tables Vol C Tables 4.2.6.8 and 6.1.1.4'
H H 0.0000 0.0000 'International Tables Vol C Tables 4.2.6.8 and 6.1.1.4'
N N 0.0061 0.0033 'International Tables Vol C Tables 4.2.6.8 and 6.1.1.4'
O O 0.0106 0.0060 'International Tables Vol C Tables 4.2.6.8 and 6.1.1.4'
Cl Cl 0.1484 0.1585 'International Tables Vol C Tables 4.2.6.8 and 6.1.1.4'
Fe Fe 0.3463 0.8444 'International Tables Vol C Tables 4.2.6.8 and 6.1.1.4'
Ni Ni 0.3393 1.1124 'International Tables Vol C Tables 4.2.6.8 and 6.1.1.4'

loop_
_geom_angle_atom_site_label_1
_geom_angle_atom_site_label_2
_geom_angle_atom_site_label_3
_geom_angle
_geom_angle_site_symmetry_1
_geom_angle_site_symmetry_3
_geom_angle_publ_flag
N2 Ni N2 180.00(14) 3_676 . ?
N2 Ni N1 92.46(11) 3_676 3_676 ?
N2 Ni N1 87.54(11) . 3_676 ?
N2 Ni N1 87.54(11) 3_676 . ?
N2 Ni N1 92.46(11) . . ?
N1 Ni N1 180.0 3_676 . ?
C6 N1 C2 106.7(2) 3_676 . ?
C6 N1 C1 110.8(2) 3_676 . ?
C2 N1 C1 111.2(2) . . ?
C6 N1 Ni 105.36(19) 3_676 . ?
C2 N1 Ni 115.98(18) . . ?
C1 N1 Ni 106.68(16) . . ?
C4 N2 C5 109.3(2) . . ?
C4 N2 Ni 119.2(2) . . ?
C5 N2 Ni 108.5(2) . . ?
C11 C1 N1 114.8(2) . . ?
N1 C2 C3 114.5(2) . . ?
C4 C3 C2 113.4(3) . . ?
N2 C4 C3 112.2(3) . . ?
C6 C5 N2 107.1(3) . . ?
C5 C6 N1 108.7(2) . 3_676 ?
C11 Fe C16 104.92(14) . . ?
C11 Fe C15 41.55(12) . . ?
C16 Fe C15 120.94(14) . . ?
C11 Fe C19 159.06(13) . . ?
C16 Fe C19 68.22(16) . . ?
C15 Fe C19 123.64(14) . . ?
C11 Fe C12 41.21(12) . . ?
C16 Fe C12 121.81(16) . . ?
C15 Fe C12 69.16(14) . . ?
C19 Fe C12 159.22(14) . . ?
C11 Fe C17 120.20(14) . . ?
C16 Fe C17 40.45(16) . . ?
C15 Fe C17 156.70(14) . . ?
C19 Fe C17 68.23(16) . . ?
C12 Fe C17 106.65(16) . . ?
C11 Fe C18 157.21(14) . . ?
C16 Fe C18 67.99(15) . . ?
C15 Fe C18 160.74(14) . . ?
C19 Fe C18 40.44(15) . . ?
C12 Fe C18 122.72(15) . . ?
C17 Fe C18 40.49(15) . . ?
C11 Fe C13 69.19(13) . . ?
C16 Fe C13 159.09(16) . . ?
C15 Fe C13 68.72(14) . . ?
C19 Fe C13 124.12(15) . . ?
C12 Fe C13 40.79(13) . . ?
C17 Fe C13 123.93(16) . . ?
C18 Fe C13 109.29(15) . . ?
C11 Fe C20 121.31(14) . . ?
C16 Fe C20 40.57(16) . . ?
C15 Fe C20 106.53(15) . . ?
C19 Fe C20 40.79(15) . . ?
C12 Fe C20 157.99(14) . . ?
C17 Fe C20 68.32(17) . . ?
C18 Fe C20 68.26(16) . . ?
C13 Fe C20 159.55(15) . . ?
C11 Fe C14 69.48(13) . . ?
C16 Fe C14 158.14(16) . . ?
C15 Fe C14 41.07(12) . . ?
C19 Fe C14 109.11(16) . . ?
C12 Fe C14 68.64(15) . . ?
C17 Fe C14 160.58(15) . . ?
C18 Fe C14 125.03(14) . . ?
C13 Fe C14 40.40(14) . . ?
C20 Fe C14 123.13(16) . . ?
C12 C11 C15 107.5(2) . . ?
C12 C11 C1 125.1(2) . . ?
C15 C11 C1 127.2(2) . . ?
C12 C11 Fe 70.16(17) . . ?
C15 C11 Fe 69.70(18) . . ?
C1 C11 Fe 121.1(2) . . ?
C13 C12 C11 108.1(3) . . ?
C13 C12 Fe 69.9(2) . . ?
C11 C12 Fe 68.63(17) . . ?
C14 C13 C12 108.6(3) . . ?
C14 C13 Fe 69.93(19) . . ?
C12 C13 Fe 69.34(19) . . ?
C13 C14 C15 107.9(3) . . ?
C13 C14 Fe 69.68(18) . . ?
C15 C14 Fe 68.80(17) . . ?
C14 C15 C11 107.8(3) . . ?
C14 C15 Fe 70.12(17) . . ?
C11 C15 Fe 68.74(17) . . ?
C17 C16 C20 108.9(3) . . ?
C17 C16 Fe 70.16(19) . . ?
C20 C16 Fe 70.3(2) . . ?
C16 C17 C18 107.7(3) . . ?
C16 C17 Fe 69.39(18) . . ?
C18 C17 Fe 69.85(19) . . ?
C19 C18 C17 108.2(3) . . ?
C19 C18 Fe 69.6(2) . . ?
C17 C18 Fe 69.65(19) . . ?
C18 C19 C20 108.1(3) . . ?
C18 C19 Fe 70.0(2) . . ?
C20 C19 Fe 69.9(2) . . ?
C16 C20 C19 107.1(3) . . ?
C16 C20 Fe 69.1(2) . . ?
C19 C20 Fe 69.3(2) . . ?
O4 Cl O1 113.9(3) . . ?
O4 Cl O2 108.4(3) . . ?
O1 Cl O2 108.4(3) . . ?
O4 Cl O3 110.9(3) . . ?
O1 Cl O3 109.2(2) . . ?
O2 Cl O3 105.7(2) . . ?

loop_
_geom_bond_atom_site_label_1
_geom_bond_atom_site_label_2
_geom_bond_distance
_geom_bond_site_symmetry_2
_geom_bond_publ_flag
Ni N2 1.957(3) 3_676 ?
Ni N2 1.957(3) . ?
Ni N1 1.965(3) 3_676 ?
Ni N1 1.965(3) . ?
N1 C6 1.496(4) 3_676 ?
N1 C2 1.499(4) . ?
N1 C1 1.508(4) . ?
N2 C4 1.492(4) . ?
N2 C5 1.493(4) . ?
C1 C11 1.506(4) . ?
C2 C3 1.512(5) . ?
C3 C4 1.505(5) . ?
C5 C6 1.484(5) . ?
C6 N1 1.496(4) 3_676 ?
Fe C11 2.021(3) . ?
Fe C16 2.031(4) . ?
Fe C15 2.034(3) . ?
Fe C19 2.038(4) . ?
Fe C12 2.041(4) . ?
Fe C17 2.041(3) . ?
Fe C18 2.044(3) . ?
Fe C13 2.048(4) . ?
Fe C20 2.046(4) . ?
Fe C14 2.051(3) . ?
C11 C12 1.429(4) . ?
C11 C15 1.438(4) . ?
C12 C13 1.425(5) . ?
C13 C14 1.415(5) . ?
C14 C15 1.433(4) . ?
C16 C17 1.408(5) . ?
C16 C20 1.414(5) . ?
C17 C18 1.414(5) . ?
C18 C19 1.411(5) . ?
C19 C20 1.423(5) . ?
Cl O4 1.379(5) . ?
Cl O1 1.396(4) . ?
Cl O2 1.437(3) . ?
Cl O3 1.439(3) . ?

loop_
_geom_hbond_atom_site_label_D
_geom_hbond_atom_site_label_H
_geom_hbond_atom_site_label_A
_geom_hbond_distance_DH
_geom_hbond_distance_HA
_geom_hbond_distance_DA
_geom_hbond_angle_DHA
_geom_hbond_site_symmetry_A
N2 H2N O4 0.95(4) 2.16(4) 2.996(6) 147(3) 4_585
